data_7716049
loop_
_publ_author_name
'Benin, Alice'
'Kollar, Joshua Immanuel'
'Riesebeck, Tim'
'Wurl, Felix'
'Graiff, Claudia'
'Strassner, Thomas'
'Tubaro, Cristina'

_publ_section_title
;
 Synthesis and characterization of Pt(II) and Au(I) complexes with
 <i>N</i>-oxy-heterocyclic carbene ligands (NOHCs).
;
_journal_issue 22
_journal_name_full 'Dalton transactions (Cambridge, England : 2003)'
_journal_page_first 9323
_journal_page_last 9329
_journal_paper_doi 10.1039/d4dt00996g
_journal_volume 53
_journal_year 2024
_chemical_compound_source 'see text'
_chemical_formula_moiety 'C39 H40 N2 O3 Pt'
_chemical_formula_sum 'C39 H40 N2 O3 Pt'
_chemical_formula_weight 779.81
_space_group_IT_number 2
_space_group_name_Hall '-P 1'
_space_group_name_H-M_alt 'P -1'
_symmetry_cell_setting triclinic
_symmetry_Int_Tables_number 2
_symmetry_space_group_name_Hall '-P 1'
_symmetry_space_group_name_H-M 'P -1'
_atom_sites_solution_hydrogens geom
_atom_sites_solution_primary other
_audit_update_record
;
2023-07-06 deposited with the CCDC.	2024-04-26 downloaded from the CCDC.
;
_cell_angle_alpha 73.911(2)
_cell_angle_beta 87.614(2)
_cell_angle_gamma 87.428(2)
_cell_formula_units_Z 2
_cell_length_a 7.0873(4)
_cell_length_b 15.5352(10)
_cell_length_c 15.6123(10)
_cell_measurement_reflns_used 962
_cell_measurement_temperature 150
_cell_measurement_theta_max 33.055
_cell_measurement_theta_min 1.360
_cell_volume 1649.20(18)
_computing_cell_refinement 'SAINT (Bruker)'
_computing_data_collection 'Bruker APEX3'
_computing_data_reduction 'SAINT (Bruker)'
_computing_publication_material 'PLATON (Spek, 2003)'
_computing_structure_refinement 'SHELXL-201n (Sheldrick, 2014)'
_computing_structure_solution 'SHELXT 2014/5 (Sheldrick, 2014)'
_diffrn_ambient_temperature 150
_diffrn_detector 'Bruker Photon II detector'
_diffrn_detector_type 'Charge-Integrating Pixel Array Detector'
_diffrn_measured_fraction_theta_full 0.998
_diffrn_measured_fraction_theta_max 0.999
_diffrn_measurement_device_type 'Bruker Photon II detector'
_diffrn_measurement_method '\f and \w scans'
_diffrn_radiation_monochromator Multilayer
_diffrn_radiation_probe x-ray
_diffrn_radiation_source 'sealed X-ray tube'
_diffrn_radiation_type MoK\a
_diffrn_radiation_wavelength 0.71073
_diffrn_reflns_av_R_equivalents 0.0314
_diffrn_reflns_av_unetI/netI 0.0071
_diffrn_reflns_limit_h_max 9
_diffrn_reflns_limit_h_min -9
_diffrn_reflns_limit_k_max 20
_diffrn_reflns_limit_k_min -20
_diffrn_reflns_limit_l_max 20
_diffrn_reflns_limit_l_min -20
_diffrn_reflns_number 234359
_diffrn_reflns_reduction_process
;
;
_diffrn_reflns_theta_full 25.24
_diffrn_reflns_theta_max 28.28
_diffrn_reflns_theta_min 2.68
_exptl_absorpt_coefficient_mu 4.294
_exptl_absorpt_correction_T_max 0.6540
_exptl_absorpt_correction_T_min 0.3180
_exptl_absorpt_correction_type multi-scan
_exptl_absorpt_process_details 'SADABS (Bruker)'
_exptl_crystal_colour yellow
_exptl_crystal_density_diffrn 1.570
_exptl_crystal_density_method 'Not Measured'
_exptl_crystal_description fragment
_exptl_crystal_F_000 780
_exptl_crystal_size_max 0.346
_exptl_crystal_size_mid 0.134
_exptl_crystal_size_min 0.108
_refine_diff_density_max 1.145
_refine_diff_density_min -0.898
_refine_diff_density_rms 0.069
_refine_ls_extinction_method none
_refine_ls_goodness_of_fit_ref 1.145
_refine_ls_hydrogen_treatment constr
_refine_ls_matrix_type full
_refine_ls_number_parameters 414
_refine_ls_number_reflns 8196
_refine_ls_number_restraints 0
_refine_ls_restrained_S_all 1.145
_refine_ls_R_factor_all 0.0156
_refine_ls_R_factor_gt 0.0147
_refine_ls_shift/su_max 0.006
_refine_ls_shift/su_mean 0.000
_refine_ls_structure_factor_coef Fsqd
_refine_ls_weighting_details 'W=1/[\S^2^(FO^2^)+(0.0223P)^2^+1.0394P] WHERE P=(FO^2^+2FC^2^)/3'
_refine_ls_weighting_scheme calc
_refine_ls_wR_factor_gt 0.0410
_refine_ls_wR_factor_ref 0.0417
_reflns_number_gt 7946
_reflns_number_total 8196
_reflns_threshold_expression I>2\s(I)
_cod_data_source_file d4dt00996g2.cif
_cod_data_source_block complex_7
_cod_depositor_comments 'Adding full bibliography for 7716047--7716049.cif.'
_cod_database_code 7716049

loop_
_space_group_symop_id
_space_group_symop_operation_xyz
1 x,y,z
2 -x,-y,-z

loop_
_atom_site_aniso_label
_atom_site_aniso_U_11
_atom_site_aniso_U_22
_atom_site_aniso_U_33
_atom_site_aniso_U_23
_atom_site_aniso_U_13
_atom_site_aniso_U_12
Pt1 0.0245(1) 0.0209(1) 0.0191(1) -0.0055(1) -0.0014(1) -0.0040(1)
O1 0.0383(8) 0.0334(8) 0.0453(9) -0.0134(7) -0.0010(7) -0.0058(6)
O2 0.0407(8) 0.0223(6) 0.0241(6) -0.0072(5) 0.0011(5) -0.0080(5)
O3 0.0398(7) 0.0245(6) 0.0209(6) -0.0046(5) -0.0046(5) -0.0069(5)
N1 0.0267(7) 0.0281(8) 0.0250(7) -0.0103(6) -0.0006(6) -0.0059(6)
N2 0.0214(7) 0.0261(7) 0.0202(7) -0.0069(6) -0.0011(5) -0.0023(5)
C1 0.0423(11) 0.0493(13) 0.0300(10) -0.0195(9) -0.0008(8) -0.0100(9)
C2 0.0332(10) 0.0369(10) 0.0227(9) -0.0056(7) -0.0038(7) 0.0028(8)
C3 0.0245(8) 0.0369(10) 0.0241(8) -0.0121(7) -0.0015(7) -0.0033(7)
C4 0.0229(8) 0.0340(9) 0.0211(8) -0.0089(7) -0.0020(6) -0.0014(7)
C5 0.0205(8) 0.0257(8) 0.0234(8) -0.0079(7) -0.0008(6) -0.0025(6)
C6 0.0188(7) 0.0254(8) 0.0210(8) -0.0075(6) -0.0016(6) -0.0014(6)
C7 0.0200(7) 0.0245(8) 0.0220(8) -0.0066(6) -0.0012(6) -0.0014(6)
C8 0.0265(8) 0.0258(8) 0.0232(8) -0.0076(7) -0.0034(6) -0.0018(6)
C9 0.0286(9) 0.0246(8) 0.0320(9) -0.0111(7) -0.0044(7) -0.0023(7)
C10 0.0303(9) 0.0214(8) 0.0331(10) -0.0044(7) -0.0038(7) -0.0020(7)
C11 0.0265(8) 0.0267(9) 0.0244(8) -0.0032(7) -0.0022(7) -0.0012(7)
C12 0.0375(11) 0.0390(12) 0.0583(15) -0.0180(11) -0.0018(10) -0.0028(9)
C13 0.0357(11) 0.0360(11) 0.0556(14) -0.0160(10) 0.0010(10) -0.0012(9)
C14 0.0437(13) 0.0473(14) 0.0600(16) -0.0233(12) -0.0007(11) -0.0003(10)
C15 0.0505(15) 0.0513(15) 0.082(2) -0.0374(15) 0.0025(14) -0.0020(12)
C16 0.0534(16) 0.0367(13) 0.092(2) -0.0236(14) 0.0170(15) -0.0052(11)
C17 0.071(2) 0.0492(16) 0.0650(19) -0.0055(14) 0.0195(15) 0.0005(14)
C18 0.0582(16) 0.0462(14) 0.0525(15) -0.0190(12) 0.0046(12) 0.0021(11)
C19 0.0319(9) 0.0209(8) 0.0269(9) -0.0053(7) -0.0008(7) -0.0033(7)
C20 0.0364(10) 0.0262(9) 0.0228(8) -0.0044(7) -0.0007(7) -0.0066(7)
C21 0.0300(9) 0.0251(8) 0.0218(8) -0.0063(7) -0.0034(7) -0.0020(7)
C22 0.0346(9) 0.0238(8) 0.0204(8) -0.0034(6) -0.0031(7) -0.0079(7)
C23 0.0353(10) 0.0338(10) 0.0259(9) -0.0039(8) -0.0027(7) -0.0060(8)
C24 0.0410(13) 0.0602(16) 0.0518(15) -0.0220(12) -0.0089(11) 0.0092(11)
C25 0.0384(11) 0.0448(12) 0.0287(10) -0.0032(9) -0.0090(8) -0.0110(9)
C26 0.0507(13) 0.0459(12) 0.0227(9) -0.0082(8) -0.0029(8) -0.0207(10)
C27 0.0688(18) 0.081(2) 0.0343(12) -0.0245(13) -0.0066(12) -0.0281(15)
C28 0.0496(13) 0.0398(11) 0.0330(10) -0.0178(9) -0.0001(9) -0.0096(9)
C29 0.0393(10) 0.0302(9) 0.0293(9) -0.0107(8) -0.0028(8) -0.0055(8)
C30 0.0460(13) 0.0491(14) 0.0548(15) -0.0287(12) -0.0120(11) 0.0073(10)
C31 0.0401(10) 0.0227(8) 0.0243(8) -0.0065(7) 0.0025(7) -0.0079(7)
C32 0.0437(11) 0.0302(9) 0.0251(9) -0.0085(7) 0.0016(8) -0.0115(8)
C33 0.0457(12) 0.0410(12) 0.0340(11) -0.0069(9) -0.0100(9) -0.0084(9)
C34 0.0533(14) 0.0433(12) 0.0324(11) -0.0119(9) 0.0040(9) -0.0244(10)
C35 0.0743(17) 0.0348(11) 0.0353(11) -0.0102(9) 0.0106(11) -0.0268(11)
C36 0.114(3) 0.0452(15) 0.0582(18) -0.0097(13) 0.0076(18) -0.0470(18)
C37 0.0753(18) 0.0244(10) 0.0387(12) -0.0005(9) 0.0032(11) -0.0097(10)
C38 0.0507(13) 0.0254(9) 0.0364(11) -0.0051(8) 0.0005(9) -0.0045(9)
C39 0.0569(16) 0.0330(12) 0.0674(18) -0.0016(11) -0.0163(13) 0.0049(11)

loop_
_atom_site_label
_atom_site_type_symbol
_atom_site_thermal_displace_type
_atom_site_fract_x
_atom_site_fract_y
_atom_site_fract_z
_atom_site_occupancy
_atom_site_U_iso_or_equiv
_atom_site_calc_flag
_atom_site_refinement_flags
_atom_site_disorder_assembly
_atom_site_disorder_group
Pt1 Pt Uani 0.75752(2) 0.35239(2) 0.65088(2) 1.000 0.0214(1) d . . .
O1 O Uani 0.6421(2) 0.22212(10) 0.50417(11) 1.000 0.0384(5) d . . .
O2 O Uani 0.6950(2) 0.21665(9) 0.70432(9) 1.000 0.0287(4) d . . .
O3 O Uani 0.8281(2) 0.35734(9) 0.77514(9) 1.000 0.0285(4) d . . .
N1 N Uani 0.6733(2) 0.31353(11) 0.47406(10) 1.000 0.0259(4) d . . .
N2 N Uani 0.7219(2) 0.44938(10) 0.46810(10) 1.000 0.0224(4) d . . .
C1 C Uani 0.6226(3) 0.31700(17) 0.31431(15) 1.000 0.0386(7) d . . .
C2 C Uani 0.6991(3) 0.52763(14) 0.30079(13) 1.000 0.0315(6) d . . .
C3 C Uani 0.6620(3) 0.36148(14) 0.38440(13) 1.000 0.0277(5) d . . .
C4 C Uani 0.6929(3) 0.44791(13) 0.38034(12) 1.000 0.0257(5) d . . .
C5 C Uani 0.7102(2) 0.36585(12) 0.52613(12) 1.000 0.0229(5) d . . .
C6 C Uani 0.7620(2) 0.51803(12) 0.50867(11) 1.000 0.0215(4) d . . .
C7 C Uani 0.7909(2) 0.48262(12) 0.60092(12) 1.000 0.0221(4) d . . .
C8 C Uani 0.8298(3) 0.54329(12) 0.64834(12) 1.000 0.0249(5) d . . .
C9 C Uani 0.8414(3) 0.63479(12) 0.60540(13) 1.000 0.0276(5) d . . .
C10 C Uani 0.8110(3) 0.66692(12) 0.51511(13) 1.000 0.0288(5) d . . .
C11 C Uani 0.7700(3) 0.60827(12) 0.46547(12) 1.000 0.0266(5) d . . .
C12 C Uani 0.8231(3) 0.17159(16) 0.51615(19) 1.000 0.0440(7) d . . .
C13 C Uani 0.7822(3) 0.07460(16) 0.53665(18) 1.000 0.0418(7) d . . .
C14 C Uani 0.7596(4) 0.03599(18) 0.4668(2) 1.000 0.0487(8) d . . .
C15 C Uani 0.7225(4) -0.0543(2) 0.4858(2) 1.000 0.0576(10) d . . .
C16 C Uani 0.7094(4) -0.10639(19) 0.5725(2) 1.000 0.0600(10) d . . .
C17 C Uani 0.7335(5) -0.0686(2) 0.6421(2) 1.000 0.0645(11) d . . .
C18 C Uani 0.7699(4) 0.02205(18) 0.62330(19) 1.000 0.0515(9) d . . .
C19 C Uani 0.6621(3) 0.18070(12) 0.78691(13) 1.000 0.0268(5) d . . .
C20 C Uani 0.7105(3) 0.21513(13) 0.85724(13) 1.000 0.0288(5) d . . .
C21 C Uani 0.7980(3) 0.29628(12) 0.84773(12) 1.000 0.0256(5) d . . .
C22 C Uani 0.8657(3) 0.31819(12) 0.92887(12) 1.000 0.0265(5) d . . .
C23 C Uani 1.0448(3) 0.28691(14) 0.96040(13) 1.000 0.0323(6) d . . .
C24 C Uani 1.1702(4) 0.2317(2) 0.91370(19) 1.000 0.0498(8) d . . .
C25 C Uani 1.1075(3) 0.31102(16) 1.03370(14) 1.000 0.0382(6) d . . .
C26 C Uani 0.9989(3) 0.36544(16) 1.07468(14) 1.000 0.0394(7) d . . .
C27 C Uani 1.0711(5) 0.3930(2) 1.15280(17) 1.000 0.0587(10) d . . .
C28 C Uani 0.8231(4) 0.39576(16) 1.04182(15) 1.000 0.0390(7) d . . .
C29 C Uani 0.7539(3) 0.37342(14) 0.96862(14) 1.000 0.0323(5) d . . .
C30 C Uani 0.5632(4) 0.41013(18) 0.93181(19) 1.000 0.0471(8) d . . .
C31 C Uani 0.5595(3) 0.09434(12) 0.80767(13) 1.000 0.0289(5) d . . .
C32 C Uani 0.3882(3) 0.09492(14) 0.76497(13) 1.000 0.0326(6) d . . .
C33 C Uani 0.3044(3) 0.17914(16) 0.70284(15) 1.000 0.0405(7) d . . .
C34 C Uani 0.2936(4) 0.01495(16) 0.78018(15) 1.000 0.0422(7) d . . .
C35 C Uani 0.3652(4) -0.06495(16) 0.83462(16) 1.000 0.0476(8) d . . .
C36 C Uani 0.2634(6) -0.1508(2) 0.8462(2) 1.000 0.0723(13) d . . .
C37 C Uani 0.5327(4) -0.06400(15) 0.87620(17) 1.000 0.0477(8) d . . .
C38 C Uani 0.6329(4) 0.01432(14) 0.86508(15) 1.000 0.0381(6) d . . .
C39 C Uani 0.8165(4) 0.00885(17) 0.9126(2) 1.000 0.0547(9) d . . .
H1A H Uiso 0.62135 0.36165 0.25599 1.000 0.0580 c RU . .
H1B H Uiso 0.49942 0.28920 0.32711 1.000 0.0580 c RU . .
H1C H Uiso 0.72118 0.27084 0.31368 1.000 0.0580 c RU . .
H2A H Uiso 0.68189 0.50875 0.24679 1.000 0.0470 c RU . .
H2B H Uiso 0.82165 0.55556 0.29673 1.000 0.0470 c RU . .
H2C H Uiso 0.59792 0.57094 0.30659 1.000 0.0470 c RU . .
H8 H Uiso 0.84864 0.52223 0.71068 1.000 0.0300 c RU . .
H9 H Uiso 0.87036 0.67513 0.63853 1.000 0.0330 c RU . .
H10 H Uiso 0.81795 0.72928 0.48664 1.000 0.0350 c RU . .
H11 H Uiso 0.74822 0.62997 0.40343 1.000 0.0320 c RU . .
H12A H Uiso 0.89103 0.18322 0.56574 1.000 0.0530 c RU . .
H12B H Uiso 0.90318 0.18994 0.46111 1.000 0.0530 c RU . .
H14 H Uiso 0.76954 0.07154 0.40667 1.000 0.0580 c RU . .
H15 H Uiso 0.70604 -0.08040 0.43842 1.000 0.0690 c RU . .
H16 H Uiso 0.68391 -0.16823 0.58492 1.000 0.0720 c RU . .
H17 H Uiso 0.72513 -0.10451 0.70216 1.000 0.0770 c RU . .
H18 H Uiso 0.78651 0.04792 0.67083 1.000 0.0620 c RU . .
H20 H Uiso 0.68126 0.18022 0.91622 1.000 0.0350 c RU . .
H24A H Uiso 1.10544 0.17751 0.91294 1.000 0.0750 c RU . .
H24B H Uiso 1.28840 0.21479 0.94551 1.000 0.0750 c RU . .
H24C H Uiso 1.19806 0.26702 0.85233 1.000 0.0750 c RU . .
H25 H Uiso 1.22832 0.28948 1.05620 1.000 0.0460 c RU . .
H27A H Uiso 1.20328 0.37249 1.16231 1.000 0.0880 c RU . .
H27B H Uiso 0.99475 0.36600 1.20655 1.000 0.0880 c RU . .
H27C H Uiso 1.06188 0.45847 1.14007 1.000 0.0880 c RU . .
H28 H Uiso 0.74722 0.43281 1.06974 1.000 0.0470 c RU . .
H30A H Uiso 0.58075 0.46307 0.88101 1.000 0.0710 c RU . .
H30B H Uiso 0.48503 0.42685 0.97835 1.000 0.0710 c RU . .
H30C H Uiso 0.50038 0.36421 0.91226 1.000 0.0710 c RU . .
H33A H Uiso 0.36797 0.19008 0.64404 1.000 0.0610 c RU . .
H33B H Uiso 0.32166 0.23008 0.72693 1.000 0.0610 c RU . .
H33C H Uiso 0.16924 0.17190 0.69721 1.000 0.0610 c RU . .
H34 H Uiso 0.17670 0.01538 0.75237 1.000 0.0510 c RU . .
H36A H Uiso 0.16294 -0.14067 0.80287 1.000 0.1080 c RU . .
H36B H Uiso 0.20809 -0.17015 0.90675 1.000 0.1080 c RU . .
H36C H Uiso 0.35306 -0.19729 0.83647 1.000 0.1080 c RU . .
H37 H Uiso 0.58213 -0.11860 0.91389 1.000 0.0570 c RU . .
H39A H Uiso 0.87417 -0.05148 0.92243 1.000 0.0820 c RU . .
H39B H Uiso 0.79141 0.02160 0.97017 1.000 0.0820 c RU . .
H39C H Uiso 0.90278 0.05289 0.87603 1.000 0.0820 c RU . .

loop_
_atom_type_symbol
_atom_type_description
_atom_type_scat_dispersion_real
_atom_type_scat_dispersion_imag
_atom_type_scat_source
C C 0.0033 0.0016 ' International Tables Vol C Tables 4.2.6.8 and 6.1.1.4'
H H 0.0000 0.0000 ' International Tables Vol C Tables 4.2.6.8 and 6.1.1.4'
N N 0.0061 0.0033 ' International Tables Vol C Tables 4.2.6.8 and 6.1.1.4'
O O 0.0106 0.0060 ' International Tables Vol C Tables 4.2.6.8 and 6.1.1.4'
Pt Pt -1.7033 8.3905 ' International Tables Vol C Tables 4.2.6.8 and 6.1.1.4'

loop_
_geom_angle_atom_site_label_1
_geom_angle_atom_site_label_2
_geom_angle_atom_site_label_3
_geom_angle
_geom_angle_site_symmetry_1
_geom_angle_site_symmetry_2
_geom_angle_site_symmetry_3
_geom_angle_publ_flag
O2 Pt1 O3 89.31(6) . . . yes
O2 Pt1 C5 99.57(7) . . . yes
O2 Pt1 C7 174.70(6) . . . yes
O3 Pt1 C5 170.85(7) . . . yes
O3 Pt1 C7 91.69(7) . . . yes
C5 Pt1 C7 79.66(8) . . . yes
N1 O1 C12 109.87(15) . . . yes
Pt1 O2 C19 123.52(13) . . . yes
Pt1 O3 C21 125.49(13) . . . yes
O1 N1 C3 122.43(16) . . . yes
O1 N1 C5 125.09(15) . . . yes
C3 N1 C5 112.44(17) . . . yes
C4 N2 C5 111.44(16) . . . yes
C4 N2 C6 134.13(16) . . . yes
C5 N2 C6 114.43(15) . . . yes
N1 C3 C1 121.8(2) . . . yes
N1 C3 C4 106.21(17) . . . yes
C1 C3 C4 131.98(19) . . . no
N2 C4 C2 125.01(18) . . . yes
N2 C4 C3 106.01(16) . . . yes
C2 C4 C3 128.98(18) . . . no
Pt1 C5 N1 138.08(15) . . . yes
Pt1 C5 N2 117.94(13) . . . yes
N1 C5 N2 103.91(15) . . . yes
N2 C6 C7 111.49(16) . . . yes
N2 C6 C11 125.56(15) . . . yes
C7 C6 C11 122.94(17) . . . no
Pt1 C7 C6 116.39(13) . . . yes
Pt1 C7 C8 126.53(14) . . . yes
C6 C7 C8 116.98(17) . . . no
C7 C8 C9 120.86(17) . . . no
C8 C9 C10 120.43(18) . . . no
C9 C10 C11 120.38(18) . . . no
C6 C11 C10 118.40(17) . . . no
O1 C12 C13 107.64(17) . . . yes
C12 C13 C14 119.7(2) . . . no
C12 C13 C18 120.8(2) . . . no
C14 C13 C18 119.5(3) . . . no
C13 C14 C15 119.7(3) . . . no
C14 C15 C16 120.6(3) . . . no
C15 C16 C17 120.0(3) . . . no
C16 C17 C18 119.6(3) . . . no
C13 C18 C17 120.7(3) . . . no
O2 C19 C20 125.98(19) . . . yes
O2 C19 C31 114.65(17) . . . yes
C20 C19 C31 119.36(17) . . . no
C19 C20 C21 125.61(18) . . . no
O3 C21 C20 126.78(18) . . . yes
O3 C21 C22 113.73(17) . . . yes
C20 C21 C22 119.49(17) . . . no
C21 C22 C23 119.35(18) . . . no
C21 C22 C29 119.63(18) . . . no
C23 C22 C29 120.92(18) . . . no
C22 C23 C24 120.73(19) . . . no
C22 C23 C25 118.30(19) . . . no
C24 C23 C25 120.9(2) . . . no
C23 C25 C26 121.9(2) . . . no
C25 C26 C27 121.3(2) . . . no
C25 C26 C28 118.5(2) . . . no
C27 C26 C28 120.2(2) . . . no
C26 C28 C29 121.7(2) . . . no
C22 C29 C28 118.6(2) . . . no
C22 C29 C30 120.7(2) . . . no
C28 C29 C30 120.7(2) . . . no
C19 C31 C32 117.58(18) . . . no
C19 C31 C38 122.1(2) . . . no
C32 C31 C38 120.3(2) . . . no
C31 C32 C33 122.09(19) . . . no
C31 C32 C34 118.9(2) . . . no
C33 C32 C34 119.0(2) . . . no
C32 C34 C35 121.9(2) . . . no
C34 C35 C36 120.4(3) . . . no
C34 C35 C37 118.3(2) . . . no
C36 C35 C37 121.3(2) . . . no
C35 C37 C38 122.6(2) . . . no
C31 C38 C37 118.0(2) . . . no
C31 C38 C39 123.0(2) . . . no
C37 C38 C39 119.0(2) . . . no
C3 C1 H1A 109.00 . . . no
C3 C1 H1B 109.00 . . . no
C3 C1 H1C 109.00 . . . no
H1A C1 H1B 109.00 . . . no
H1A C1 H1C 109.00 . . . no
H1B C1 H1C 109.00 . . . no
C4 C2 H2A 109.00 . . . no
C4 C2 H2B 109.00 . . . no
C4 C2 H2C 109.00 . . . no
H2A C2 H2B 109.00 . . . no
H2A C2 H2C 109.00 . . . no
H2B C2 H2C 109.00 . . . no
C7 C8 H8 120.00 . . . no
C9 C8 H8 120.00 . . . no
C8 C9 H9 120.00 . . . no
C10 C9 H9 120.00 . . . no
C9 C10 H10 120.00 . . . no
C11 C10 H10 120.00 . . . no
C6 C11 H11 121.00 . . . no
C10 C11 H11 121.00 . . . no
O1 C12 H12A 110.00 . . . no
O1 C12 H12B 110.00 . . . no
C13 C12 H12A 110.00 . . . no
C13 C12 H12B 110.00 . . . no
H12A C12 H12B 108.00 . . . no
C13 C14 H14 120.00 . . . no
C15 C14 H14 120.00 . . . no
C14 C15 H15 120.00 . . . no
C16 C15 H15 120.00 . . . no
C15 C16 H16 120.00 . . . no
C17 C16 H16 120.00 . . . no
C16 C17 H17 120.00 . . . no
C18 C17 H17 120.00 . . . no
C13 C18 H18 120.00 . . . no
C17 C18 H18 120.00 . . . no
C19 C20 H20 117.00 . . . no
C21 C20 H20 117.00 . . . no
C23 C24 H24A 109.00 . . . no
C23 C24 H24B 109.00 . . . no
C23 C24 H24C 109.00 . . . no
H24A C24 H24B 109.00 . . . no
H24A C24 H24C 109.00 . . . no
H24B C24 H24C 109.00 . . . no
C23 C25 H25 119.00 . . . no
C26 C25 H25 119.00 . . . no
C26 C27 H27A 110.00 . . . no
C26 C27 H27B 109.00 . . . no
C26 C27 H27C 109.00 . . . no
H27A C27 H27B 110.00 . . . no
H27A C27 H27C 109.00 . . . no
H27B C27 H27C 109.00 . . . no
C26 C28 H28 119.00 . . . no
C29 C28 H28 119.00 . . . no
C29 C30 H30A 109.00 . . . no
C29 C30 H30B 109.00 . . . no
C29 C30 H30C 109.00 . . . no
H30A C30 H30B 109.00 . . . no
H30A C30 H30C 109.00 . . . no
H30B C30 H30C 109.00 . . . no
C32 C33 H33A 109.00 . . . no
C32 C33 H33B 109.00 . . . no
C32 C33 H33C 109.00 . . . no
H33A C33 H33B 109.00 . . . no
H33A C33 H33C 109.00 . . . no
H33B C33 H33C 109.00 . . . no
C32 C34 H34 119.00 . . . no
C35 C34 H34 119.00 . . . no
C35 C36 H36A 109.00 . . . no
C35 C36 H36B 109.00 . . . no
C35 C36 H36C 109.00 . . . no
H36A C36 H36B 109.00 . . . no
H36A C36 H36C 109.00 . . . no
H36B C36 H36C 110.00 . . . no
C35 C37 H37 119.00 . . . no
C38 C37 H37 119.00 . . . no
C38 C39 H39A 109.00 . . . no
C38 C39 H39B 109.00 . . . no
C38 C39 H39C 109.00 . . . no
H39A C39 H39B 109.00 . . . no
H39A C39 H39C 110.00 . . . no
H39B C39 H39C 109.00 . . . no

loop_
_geom_bond_atom_site_label_1
_geom_bond_atom_site_label_2
_geom_bond_distance
_geom_bond_site_symmetry_1
_geom_bond_site_symmetry_2
_geom_bond_publ_flag
Pt1 O2 2.1017(15) . . yes
Pt1 O3 2.0461(14) . . yes
Pt1 C5 1.9421(18) . . yes
Pt1 C7 1.9775(19) . . yes
O1 N1 1.391(2) . . yes
O1 C12 1.465(3) . . yes
O2 C19 1.271(2) . . yes
O3 C21 1.277(2) . . yes
N1 C3 1.395(2) . . yes
N1 C5 1.339(2) . . yes
N2 C4 1.400(2) . . yes
N2 C5 1.365(2) . . yes
N2 C6 1.427(2) . . yes
C1 C3 1.488(3) . . no
C2 C4 1.492(3) . . no
C3 C4 1.354(3) . . no
C6 C7 1.412(2) . . no
C6 C11 1.380(3) . . no
C7 C8 1.393(3) . . no
C8 C9 1.398(3) . . no
C9 C10 1.381(3) . . no
C10 C11 1.396(3) . . no
C12 C13 1.490(4) . . no
C13 C14 1.400(4) . . no
C13 C18 1.374(4) . . no
C14 C15 1.386(4) . . no
C15 C16 1.373(4) . . no
C16 C17 1.390(4) . . no
C17 C18 1.390(4) . . no
C19 C20 1.408(3) . . no
C19 C31 1.504(3) . . no
C20 C21 1.398(3) . . no
C21 C22 1.502(3) . . no
C22 C23 1.398(3) . . no
C22 C29 1.394(3) . . no
C23 C24 1.510(4) . . no
C23 C25 1.394(3) . . no
C25 C26 1.385(3) . . no
C26 C27 1.515(4) . . no
C26 C28 1.380(3) . . no
C28 C29 1.396(3) . . no
C29 C30 1.515(4) . . no
C31 C32 1.408(3) . . no
C31 C38 1.408(3) . . no
C32 C33 1.510(3) . . no
C32 C34 1.396(3) . . no
C34 C35 1.384(4) . . no
C35 C36 1.508(4) . . no
C35 C37 1.379(4) . . no
C37 C38 1.402(4) . . no
C38 C39 1.512(4) . . no
C1 H1A 0.9800 . . no
C1 H1B 0.9800 . . no
C1 H1C 0.9800 . . no
C2 H2A 0.9800 . . no
C2 H2B 0.9800 . . no
C2 H2C 0.9800 . . no
C8 H8 0.9500 . . no
C9 H9 0.9500 . . no
C10 H10 0.9500 . . no
C11 H11 0.9500 . . no
C12 H12A 0.9900 . . no
C12 H12B 0.9900 . . no
C14 H14 0.9500 . . no
C15 H15 0.9500 . . no
C16 H16 0.9500 . . no
C17 H17 0.9500 . . no
C18 H18 0.9500 . . no
C20 H20 0.9500 . . no
C24 H24A 0.9800 . . no
C24 H24B 0.9800 . . no
C24 H24C 0.9800 . . no
C25 H25 0.9500 . . no
C27 H27A 0.9800 . . no
C27 H27B 0.9800 . . no
C27 H27C 0.9800 . . no
C28 H28 0.9500 . . no
C30 H30A 0.9800 . . no
C30 H30B 0.9800 . . no
C30 H30C 0.9800 . . no
C33 H33A 0.9800 . . no
C33 H33B 0.9800 . . no
C33 H33C 0.9800 . . no
C34 H34 0.9500 . . no
C36 H36A 0.9800 . . no
C36 H36B 0.9800 . . no
C36 H36C 0.9800 . . no
C37 H37 0.9500 . . no
C39 H39A 0.9800 . . no
C39 H39B 0.9800 . . no
C39 H39C 0.9800 . . no

loop_
_geom_hbond_atom_site_label_D
_geom_hbond_atom_site_label_H
_geom_hbond_atom_site_label_A
_geom_hbond_distance_DH
_geom_hbond_distance_HA
_geom_hbond_distance_DA
_geom_hbond_angle_DHA
_geom_hbond_site_symmetry_A
_geom_hbond_publ_flag
C8 H8 O3 0.9500 2.4900 3.016(2) 115.00 . yes

loop_
_geom_torsion_atom_site_label_1
_geom_torsion_atom_site_label_2
_geom_torsion_atom_site_label_3
_geom_torsion_atom_site_label_4
_geom_torsion
_geom_torsion_site_symmetry_1
_geom_torsion_site_symmetry_2
_geom_torsion_site_symmetry_3
_geom_torsion_site_symmetry_4
_geom_torsion_publ_flag
O3 Pt1 O2 C19 19.32(16) . . . . no
C5 Pt1 O2 C19 -162.87(16) . . . . no
O2 Pt1 O3 C21 -10.28(16) . . . . no
C7 Pt1 O3 C21 164.51(16) . . . . no
O2 Pt1 C5 N1 -8.44(18) . . . . no
O2 Pt1 C5 N2 175.10(12) . . . . no
C7 Pt1 C5 N1 176.89(18) . . . . no
C7 Pt1 C5 N2 0.43(12) . . . . no
O3 Pt1 C7 C6 178.41(12) . . . . no
O3 Pt1 C7 C8 -5.32(16) . . . . no
C5 Pt1 C7 C6 1.41(11) . . . . no
C5 Pt1 C7 C8 177.68(16) . . . . no
C12 O1 N1 C3 99.3(2) . . . . no
C12 O1 N1 C5 -83.1(2) . . . . no
N1 O1 C12 C13 -172.66(18) . . . . no
Pt1 O2 C19 C20 -18.5(3) . . . . no
Pt1 O2 C19 C31 160.61(13) . . . . no
Pt1 O3 C21 C20 -0.6(3) . . . . no
Pt1 O3 C21 C22 179.80(13) . . . . no
O1 N1 C3 C1 -2.3(3) . . . . no
O1 N1 C3 C4 177.68(16) . . . . no
C5 N1 C3 C1 179.86(17) . . . . no
C5 N1 C3 C4 -0.1(2) . . . . no
O1 N1 C5 Pt1 5.7(3) . . . . no
O1 N1 C5 N2 -177.50(14) . . . . no
C3 N1 C5 Pt1 -176.53(15) . . . . no
C3 N1 C5 N2 0.25(19) . . . . no
C5 N2 C4 C2 -179.08(18) . . . . no
C5 N2 C4 C3 0.2(2) . . . . no
C6 N2 C4 C2 0.2(3) . . . . no
C6 N2 C4 C3 179.48(18) . . . . no
C4 N2 C5 Pt1 177.30(12) . . . . no
C4 N2 C5 N1 -0.27(18) . . . . no
C6 N2 C5 Pt1 -2.14(18) . . . . no
C6 N2 C5 N1 -179.71(13) . . . . no
C4 N2 C6 C7 -176.13(18) . . . . no
C4 N2 C6 C11 4.7(3) . . . . no
C5 N2 C6 C7 3.14(19) . . . . no
C5 N2 C6 C11 -176.02(16) . . . . no
N1 C3 C4 N2 0.0(2) . . . . no
N1 C3 C4 C2 179.2(2) . . . . no
C1 C3 C4 N2 180.0(2) . . . . no
C1 C3 C4 C2 -0.8(4) . . . . no
N2 C6 C7 Pt1 -2.86(16) . . . . no
N2 C6 C7 C8 -179.49(15) . . . . no
C11 C6 C7 Pt1 176.33(14) . . . . no
C11 C6 C7 C8 -0.3(2) . . . . no
N2 C6 C11 C10 179.94(17) . . . . no
C7 C6 C11 C10 0.9(3) . . . . no
Pt1 C7 C8 C9 -176.96(15) . . . . no
C6 C7 C8 C9 -0.7(3) . . . . no
C7 C8 C9 C10 1.2(3) . . . . no
C8 C9 C10 C11 -0.6(3) . . . . no
C9 C10 C11 C6 -0.4(3) . . . . no
O1 C12 C13 C14 85.7(3) . . . . no
O1 C12 C13 C18 -95.6(3) . . . . no
C12 C13 C14 C15 179.7(2) . . . . no
C18 C13 C14 C15 0.9(4) . . . . no
C12 C13 C18 C17 -179.4(3) . . . . no
C14 C13 C18 C17 -0.6(4) . . . . no
C13 C14 C15 C16 -0.6(4) . . . . no
C14 C15 C16 C17 0.0(4) . . . . no
C15 C16 C17 C18 0.3(5) . . . . no
C16 C17 C18 C13 0.0(5) . . . . no
O2 C19 C20 C21 2.1(4) . . . . no
C31 C19 C20 C21 -177.0(2) . . . . no
O2 C19 C31 C32 -53.9(3) . . . . no
O2 C19 C31 C38 123.9(2) . . . . no
C20 C19 C31 C32 125.3(2) . . . . no
C20 C19 C31 C38 -57.0(3) . . . . no
C19 C20 C21 O3 9.0(4) . . . . no
C19 C20 C21 C22 -171.4(2) . . . . no
O3 C21 C22 C23 -94.8(2) . . . . no
O3 C21 C22 C29 81.6(2) . . . . no
C20 C21 C22 C23 85.6(3) . . . . no
C20 C21 C22 C29 -98.0(2) . . . . no
C21 C22 C23 C24 0.1(3) . . . . no
C21 C22 C23 C25 177.54(19) . . . . no
C29 C22 C23 C24 -176.3(2) . . . . no
C29 C22 C23 C25 1.2(3) . . . . no
C21 C22 C29 C28 -177.5(2) . . . . no
C21 C22 C29 C30 1.2(3) . . . . no
C23 C22 C29 C28 -1.1(3) . . . . no
C23 C22 C29 C30 177.5(2) . . . . no
C22 C23 C25 C26 -0.8(3) . . . . no
C24 C23 C25 C26 176.6(2) . . . . no
C23 C25 C26 C27 -178.4(2) . . . . no
C23 C25 C26 C28 0.5(4) . . . . no
C25 C26 C28 C29 -0.4(4) . . . . no
C27 C26 C28 C29 178.5(2) . . . . no
C26 C28 C29 C22 0.7(3) . . . . no
C26 C28 C29 C30 -177.9(2) . . . . no
C19 C31 C32 C33 -2.1(3) . . . . no
C19 C31 C32 C34 177.48(19) . . . . no
C38 C31 C32 C33 -180.0(2) . . . . no
C38 C31 C32 C34 -0.4(3) . . . . no
C19 C31 C38 C37 -176.2(2) . . . . no
C19 C31 C38 C39 1.9(3) . . . . no
C32 C31 C38 C37 1.5(3) . . . . no
C32 C31 C38 C39 179.6(2) . . . . no
C31 C32 C34 C35 -1.2(3) . . . . no
C33 C32 C34 C35 178.4(2) . . . . no
C32 C34 C35 C36 -177.2(2) . . . . no
C32 C34 C35 C37 1.6(4) . . . . no
C34 C35 C37 C38 -0.3(4) . . . . no
C36 C35 C37 C38 178.5(3) . . . . no
C35 C37 C38 C31 -1.2(4) . . . . no
C35 C37 C38 C39 -179.4(2) . . . . no
